data_9000759
loop_
_publ_author_name
'Mazzi, F.'
'Rossi, G.'

_publ_section_title
;
 The crystal structure of taramellite
;
_journal_name_full 'American Mineralogist'
_journal_page_first 123
_journal_page_last 128
_journal_volume 65
_journal_year 1980
_chemical_compound_source 'Candoglia, Italy'
_chemical_formula_sum 'B2 Ba4 Cl0.89 Fe3 O29 Si8 Ti'
_chemical_name_mineral Taramellite
_space_group_IT_number 59
_symmetry_space_group_name_Hall '-P 2ab 2a'
_symmetry_space_group_name_H-M 'P m m n :2'
_cell_angle_alpha 90
_cell_angle_beta 90
_cell_angle_gamma 90
_cell_length_a 12.150
_cell_length_b 13.946
_cell_length_c 7.129
_cell_formula_units_Z 2
_cell_volume 1207.966
_database_code_amcsd 0000772
_exptl_crystal_density_diffrn 4.142
_cod_original_sg_symbol_H-M 'P m m n'
_cod_original_formula_sum 'Ba4 (Fe3 Ti) Si8 B2 O29 Cl.89'
_cod_database_code 9000759

loop_
_space_group_symop_operation_xyz
x,y,z
x,1/2-y,z
-x,1/2+y,-z
1/2-x,y,z
1/2+x,-y,-z
1/2+x,1/2+y,-z
1/2-x,1/2-y,z
-x,-y,-z

loop_
_atom_site_aniso_label
_atom_site_aniso_U_11
_atom_site_aniso_U_22
_atom_site_aniso_U_33
_atom_site_aniso_U_12
_atom_site_aniso_U_13
_atom_site_aniso_U_23
Ba1 0.01047 0.01084 0.02008 0.00000 0.00000 0.00000
Ba2 0.01944 0.00788 0.03321 0.00000 0.00000 0.00000
Ba3 0.01047 0.01182 0.00901 0.00000 0.00000 -0.00151
Fe 0.01122 0.00887 0.00798 0.00000 -0.00132 -0.00101
Ti 0.01122 0.00887 0.00798 0.00000 -0.00132 -0.00101
Si1 0.00673 0.00591 0.00747 0.00000 0.00000 0.00000
Si2 0.00598 0.00690 0.00438 -0.00086 0.00000 -0.00050
B 0.01346 0.00000 0.01056 0.00000 0.00000 -0.00101
O1 0.02019 0.00197 0.00901 0.00000 -0.00614 0.00000
O2 0.01271 0.00493 0.01133 0.00000 -0.00351 0.00000
O3 0.02169 0.00296 0.00257 0.00000 0.00000 0.00000
O4 0.03889 0.00000 0.00850 0.00000 0.00000 -0.00050
O5 0.01122 0.01379 0.00772 0.00000 0.00132 -0.00101
O6 0.01346 0.01084 0.00721 0.00429 -0.00044 -0.00453
O7 0.00897 0.00887 0.01210 -0.00343 -0.00176 -0.00101
O8 0.00673 0.01379 0.00721 0.00515 0.00395 -0.00403
O9 0.01271 0.01182 0.01133 0.00258 -0.00176 0.00151
O10 0.01197 0.01281 0.00000 0.00000 0.00000 0.00000
Cl 0.02692 0.01971 0.03836 0.00000 0.00000 0.00000

loop_
_atom_site_label
_atom_site_fract_x
_atom_site_fract_y
_atom_site_fract_z
_atom_site_occupancy
Ba1 0.75000 0.25000 0.23940 1.00000
Ba2 0.25000 0.25000 0.46590 1.00000
Ba3 0.25000 0.47490 0.00700 1.00000
Fe 0.62950 0.50200 0.47650 0.75000
Ti 0.62950 0.50200 0.47650 0.25000
Si1 0.48940 0.36620 0.20480 1.00000
Si2 0.47360 0.64410 0.20730 1.00000
B 0.25000 0.65930 0.27730 1.00000
O1 0.50620 0.25000 0.22120 1.00000
O2 0.52070 0.75000 0.26840 1.00000
O3 0.25000 0.57670 0.40880 1.00000
O4 0.75000 0.57150 0.36230 1.00000
O5 0.53880 0.60920 0.01670 1.00000
O6 0.37980 0.40010 0.31350 1.00000
O7 0.60730 0.41100 0.26170 1.00000
O8 0.34560 0.64820 0.14790 1.00000
O9 0.49460 0.57220 0.37630 1.00000
O10 0.25000 0.75000 0.38030 1.00000
Cl 0.25000 0.25000 -0.00880 0.89000

loop_
_cod_related_entry_id
_cod_related_entry_database
_cod_related_entry_code
1 AMCSD 0000772
